data_4325612
loop_
_publ_author_name
'Galina V. Romanenko'
'Ksenia Yu. Maryunina'
'Artem S. Bogomyakov'
'Renad Z. Sagdeev'
'Victor I. Ovcharenko'

_publ_section_title
;
 Relationship between the Thermally Induced Reorientations of Aromatic
 Solvate Molecules in Cu(hfac)2- Nitroxide Breathing Crystals and the
 Character of the Magnetic Anomaly
;
_journal_name_full 'Inorganic Chemistry'
_journal_page_first 6597
_journal_page_last 6609
_journal_paper_doi 10.1021/ic200444e
_journal_volume 50
_journal_year 2011
_chemical_formula_sum 'C28.5 H31 Cu F12 N4 O6'
_chemical_formula_weight 817.11
_chemical_name_systematic
; 
 ? 
;
_space_group_IT_number 2
_symmetry_cell_setting triclinic
_symmetry_space_group_name_Hall '-P 1'
_symmetry_space_group_name_H-M 'P -1'
_atom_sites_solution_hydrogens geom
_atom_sites_solution_primary direct
_atom_sites_solution_secondary difmap
_audit_creation_method SHELXL-97
_cell_angle_alpha 99.156(5)
_cell_angle_beta 112.448(5)
_cell_angle_gamma 95.759(5)
_cell_formula_units_Z 2
_cell_length_a 10.846(4)
_cell_length_b 13.427(5)
_cell_length_c 13.770(5)
_cell_measurement_reflns_used 5723
_cell_measurement_temperature 298(2)
_cell_measurement_theta_max 23.11
_cell_measurement_theta_min 2.36
_cell_volume 1801.0(12)
_computing_cell_refinement 'Bruker SMART'
_computing_data_collection 'Bruker SMART'
_computing_data_reduction 'Bruker SAINT'
_computing_molecular_graphics 'Bruker SHELXTL'
_computing_publication_material 'Bruker SHELXTL'
_computing_structure_refinement 'SHELXL-97 (Sheldrick, 1997)'
_computing_structure_solution 'SHELXS-97 (Sheldrick, 1990)'
_diffrn_ambient_temperature 298(2)
_diffrn_measured_fraction_theta_full 0.998
_diffrn_measured_fraction_theta_max 0.998
_diffrn_measurement_device_type 'CCD area detector'
_diffrn_measurement_method 'phi and omega scans'
_diffrn_radiation_monochromator graphite
_diffrn_radiation_source 'fine-focus sealed tube'
_diffrn_radiation_type MoK\a
_diffrn_radiation_wavelength 0.71073
_diffrn_reflns_av_R_equivalents 0.0252
_diffrn_reflns_av_sigmaI/netI 0.0288
_diffrn_reflns_limit_h_max 12
_diffrn_reflns_limit_h_min -11
_diffrn_reflns_limit_k_max 14
_diffrn_reflns_limit_k_min -14
_diffrn_reflns_limit_l_max 15
_diffrn_reflns_limit_l_min -15
_diffrn_reflns_number 13997
_diffrn_reflns_theta_full 23.29
_diffrn_reflns_theta_max 23.29
_diffrn_reflns_theta_min 2.01
_exptl_absorpt_coefficient_mu 0.713
_exptl_absorpt_correction_type none
_exptl_crystal_colour dark
_exptl_crystal_density_diffrn 1.507
_exptl_crystal_description bulk
_exptl_crystal_F_000 830
_refine_diff_density_max 0.434
_refine_diff_density_min -0.322
_refine_diff_density_rms 0.050
_refine_ls_extinction_coef 0.0011(8)
_refine_ls_extinction_expression Fc^*^=kFc[1+0.001xFc^2^\l^3^/sin(2\q)]^-1/4^
_refine_ls_extinction_method SHELXL
_refine_ls_goodness_of_fit_ref 1.042
_refine_ls_hydrogen_treatment constr
_refine_ls_matrix_type fullcycle
_refine_ls_number_parameters 563
_refine_ls_number_reflns 5180
_refine_ls_number_restraints 7
_refine_ls_restrained_S_all 1.078
_refine_ls_R_factor_all 0.0527
_refine_ls_R_factor_gt 0.0452
_refine_ls_shift/su_max 0.008
_refine_ls_shift/su_mean 0.000
_refine_ls_structure_factor_coef Fsqd
_refine_ls_weighting_details 'calc w=1/[\s^2^(Fo^2^)+(0.0767P)^2^+0.9470P] where P=(Fo^2^+2Fc^2^)/3'
_refine_ls_weighting_scheme calc
_refine_ls_wR_factor_gt 0.1266
_refine_ls_wR_factor_ref 0.1331
_reflns_number_gt 4402
_reflns_number_total 5180
_reflns_threshold_expression >2sigma(I)
_cod_data_source_file ic200444e_si_002_17.cif
_cod_data_source_block phpr295
_cod_original_cell_volume 1801.1(11)
_cod_original_formula_sum 'C28.50 H31 Cu F12 N4 O6'
_cod_database_code 4325612

loop_
_symmetry_equiv_pos_as_xyz
'x, y, z'
'-x, -y, -z'

loop_
_atom_site_label
_atom_site_type_symbol
_atom_site_fract_x
_atom_site_fract_y
_atom_site_fract_z
_atom_site_U_iso_or_equiv
_atom_site_adp_type
_atom_site_occupancy
_atom_site_symmetry_multiplicity
_atom_site_calc_flag
_atom_site_refinement_flags
Cu1 Cu 0.5000 0.5000 0.5000 0.0489(2) Uani 1 2 d S
O1 O 0.6096(2) 0.41792(17) 0.44457(18) 0.0562(6) Uani 1 1 d .
C1 C 0.7578(5) 0.3741(4) 0.3661(5) 0.0815(12) Uani 1 1 d .
F1 F 0.706(2) 0.3643(16) 0.2683(11) 0.164(7) Uani 0.50 1 d P
F2 F 0.8901(13) 0.4023(12) 0.3948(13) 0.131(5) Uani 0.50 1 d P
F3 F 0.7505(18) 0.2898(9) 0.3899(17) 0.143(8) Uani 0.50 1 d P
F1A F 0.838(2) 0.4059(10) 0.3263(16) 0.154(8) Uani 0.50 1 d P
F2A F 0.6498(14) 0.3190(12) 0.2759(14) 0.129(5) Uani 0.50 1 d P
F3A F 0.8002(18) 0.3053(12) 0.4222(13) 0.150(8) Uani 0.50 1 d P
C2 C 0.7050(3) 0.4543(3) 0.4236(3) 0.0566(8) Uani 1 1 d .
C3 C 0.7637(4) 0.5551(3) 0.4458(3) 0.0715(10) Uani 1 1 d .
H3A H 0.8350 0.5715 0.4262 0.086 Uiso 1 1 calc R
C4 C 0.7210(4) 0.6331(3) 0.4963(3) 0.0601(9) Uani 1 1 d .
C5 C 0.7965(5) 0.7421(3) 0.5220(4) 0.0875(13) Uani 1 1 d .
F4 F 0.8550(5) 0.7794(3) 0.6223(3) 0.188(2) Uani 1 1 d .
F5 F 0.7136(4) 0.8031(2) 0.4848(4) 0.1699(18) Uani 1 1 d .
F6 F 0.8844(4) 0.7534(2) 0.4811(4) 0.1581(16) Uani 1 1 d .
O2 O 0.6263(2) 0.62641(17) 0.52623(18) 0.0587(6) Uani 1 1 d .
Cu2 Cu 0.0000 0.0000 0.0000 0.0591(2) Uani 1 2 d S
O3 O 0.0213(3) -0.04607(17) 0.1339(2) 0.0643(6) Uani 1 1 d .
C6 C 0.0084(6) -0.0520(4) 0.2989(4) 0.0876(13) Uani 1 1 d .
F7 F 0.121(2) -0.0830(17) 0.3259(14) 0.169(8) Uani 0.50 1 d P
F8 F -0.0111(18) -0.1450(7) 0.2902(10) 0.111(4) Uani 0.50 1 d P
F9 F 0.003(2) 0.0128(9) 0.3743(10) 0.132(7) Uani 0.50 1 d P
F7A F 0.1434(16) -0.0223(11) 0.3506(12) 0.144(7) Uani 0.50 1 d P
F8A F -0.0819(17) -0.1380(13) 0.2829(15) 0.164(8) Uani 0.50 1 d P
F9A F -0.045(2) -0.0162(15) 0.3613(14) 0.185(9) Uani 0.50 1 d P
C7 C -0.0387(4) -0.0170(3) 0.1914(3) 0.0644(9) Uani 1 1 d .
C8 C -0.1413(4) 0.0412(3) 0.1692(3) 0.0730(11) Uani 1 1 d .
H8A H -0.1770 0.0582 0.2200 0.088 Uiso 1 1 calc R
C9 C -0.1916(4) 0.0745(2) 0.0747(3) 0.0589(9) Uani 1 1 d .
C10 C -0.3073(5) 0.1358(4) 0.0542(4) 0.0788(12) Uani 1 1 d .
F10 F -0.3774(15) 0.1275(12) 0.1093(14) 0.116(6) Uani 0.50 1 d P
F11 F -0.262(2) 0.2336(14) 0.0794(19) 0.155(9) Uani 0.50 1 d P
F12 F -0.3930(17) 0.1173(14) -0.0462(12) 0.147(8) Uani 0.50 1 d P
F10A F -0.3336(19) 0.1555(16) 0.1401(15) 0.167(9) Uani 0.50 1 d P
F11A F -0.282(2) 0.2166(12) 0.0253(16) 0.122(7) Uani 0.50 1 d P
F12A F -0.4163(14) 0.0779(12) -0.0201(15) 0.148(8) Uani 0.50 1 d P
O4 O -0.1529(2) 0.06335(17) -0.00089(19) 0.0596(6) Uani 1 1 d .
O01 O 0.4026(2) 0.51451(18) 0.32006(19) 0.0637(6) Uani 1 1 d .
N1 N 0.2779(3) 0.5222(2) 0.2677(2) 0.0546(7) Uani 1 1 d .
C01 C 0.2355(4) 0.6230(2) 0.2504(3) 0.0614(9) Uani 1 1 d .
C02 C 0.3051(5) 0.7045(3) 0.3536(3) 0.0820(12) Uani 1 1 d .
H02A H 0.4007 0.7177 0.3717 0.123 Uiso 1 1 calc R
H02B H 0.2893 0.6808 0.4108 0.123 Uiso 1 1 calc R
H02C H 0.2692 0.7663 0.3436 0.123 Uiso 1 1 calc R
C03 C 0.2804(5) 0.6509(3) 0.1638(4) 0.0867(12) Uani 1 1 d .
H03A H 0.3773 0.6691 0.1934 0.130 Uiso 1 1 calc R
H03B H 0.2407 0.7078 0.1392 0.130 Uiso 1 1 calc R
H03C H 0.2511 0.5931 0.1044 0.130 Uiso 1 1 calc R
C04 C 0.0807(4) 0.5925(3) 0.2100(3) 0.0604(9) Uani 1 1 d .
C05 C -0.0040(5) 0.6428(3) 0.1220(3) 0.0819(12) Uani 1 1 d .
H05A H -0.0985 0.6189 0.1027 0.123 Uiso 1 1 calc R
H05B H 0.0164 0.6256 0.0601 0.123 Uiso 1 1 calc R
H05C H 0.0163 0.7159 0.1476 0.123 Uiso 1 1 calc R
C06 C 0.0297(5) 0.6005(3) 0.3001(3) 0.0788(11) Uani 1 1 d .
H06A H -0.0672 0.5806 0.2693 0.118 Uiso 1 1 calc R
H06B H 0.0542 0.6700 0.3406 0.118 Uiso 1 1 calc R
H06C H 0.0699 0.5561 0.3469 0.118 Uiso 1 1 calc R
N2 N 0.0622(3) 0.4802(2) 0.1656(2) 0.0570(7) Uani 1 1 d .
O02 O -0.0535(3) 0.4258(2) 0.1061(2) 0.0757(7) Uani 1 1 d .
C07 C 0.1786(3) 0.4433(2) 0.2070(3) 0.0511(8) Uani 1 1 d .
C08 C 0.1917(3) 0.3373(2) 0.1871(2) 0.0498(7) Uani 1 1 d .
C09 C 0.0926(3) 0.2534(2) 0.1189(3) 0.0561(8) Uani 1 1 d .
H09A H 0.0028 0.2575 0.0791 0.067 Uiso 1 1 calc R
N3 N 0.1424(3) 0.1674(2) 0.1179(2) 0.0598(7) Uani 1 1 d .
N4 N 0.2745(3) 0.1954(2) 0.1872(2) 0.0624(8) Uani 1 1 d .
C041 C 0.3635(5) 0.1190(3) 0.2070(4) 0.0900(14) Uani 1 1 d D
H04A H 0.3102 0.0523 0.1661 0.108 Uiso 1 1 calc R
H04B H 0.4318 0.1344 0.1796 0.108 Uiso 1 1 calc R
C042 C 0.4299(8) 0.1128(5) 0.3160(5) 0.147(3) Uani 1 1 d D
H04C H 0.3638 0.1061 0.3472 0.176 Uiso 1 1 calc R
H04D H 0.4947 0.1753 0.3558 0.176 Uiso 1 1 calc R
C043 C 0.5064(12) 0.0176(9) 0.3261(8) 0.227(6) Uani 1 1 d D
H04E H 0.4616 -0.0321 0.3514 0.273 Uiso 1 1 calc R
H04K H 0.4983 -0.0146 0.2552 0.273 Uiso 1 1 calc R
C044 C 0.6272(15) 0.0394(10) 0.3872(16) 0.343(10) Uani 1 1 d D
H04F H 0.6682 -0.0205 0.3845 0.515 Uiso 1 1 calc R
H04G H 0.6361 0.0643 0.4593 0.515 Uiso 1 1 calc R
H04H H 0.6716 0.0915 0.3653 0.515 Uiso 1 1 calc R
C010 C 0.3056(3) 0.2945(2) 0.2285(2) 0.0620(9) Uani 1 1 d .
H01A H 0.3906 0.3298 0.2776 0.074 Uiso 1 1 calc R
C1S C -0.4223(3) 0.5478(2) 0.0499(2) 0.119(4) Uani 0.50 1 d PRD
C2S C -0.4150(3) 0.6053(2) -0.0238(2) 0.160(11) Uani 0.50 1 d PR
H2SA H -0.4372 0.5719 -0.0969 0.191 Uiso 0.50 1 d PR
C3S C -0.3756(3) 0.7111(2) 0.0082(2) 0.177(12) Uani 0.50 1 d PR
H3SA H -0.3705 0.7508 -0.0427 0.213 Uiso 0.50 1 d PR
C4S C -0.3434(3) 0.7595(2) 0.1141(2) 0.151(7) Uani 0.50 1 d PR
H4SA H -0.3162 0.8326 0.1362 0.181 Uiso 0.50 1 d PR
C5S C -0.3507(3) 0.7020(2) 0.1878(2) 0.158(6) Uani 0.50 1 d PR
H5SA H -0.3285 0.7354 0.2609 0.190 Uiso 0.50 1 d PR
C6S C -0.3901(3) 0.5962(2) 0.1558(2) 0.122(4) Uani 0.50 1 d PR
H6SA H -0.3952 0.5564 0.2067 0.147 Uiso 0.50 1 d PR
C7S C -0.4639(3) 0.4331(2) 0.0167(2) 0.179(7) Uani 0.50 1 d PRD
H7SA H -0.4015 0.4031 0.0696 0.215 Uiso 0.50 1 d PR
H7SB H -0.4563 0.4104 -0.0502 0.215 Uiso 0.50 1 d PR
C8S C -0.5945(3) 0.3965(2) 0.0044(2) 0.215(15) Uani 0.50 1 d PRD
H8SA H -0.6574 0.4301 -0.0438 0.258 Uiso 0.50 1 d PR
H8SB H -0.6006 0.4121 0.0728 0.258 Uiso 0.50 1 d PR
C9S C -0.6324(3) 0.2800(2) -0.0401(2) 0.191(12) Uani 0.50 1 d PRD
H9SA H -0.7230 0.2565 -0.0478 0.287 Uiso 0.50 1 d PR
H9SB H -0.6277 0.2645 -0.1089 0.287 Uiso 0.50 1 d PR
H9SC H -0.5704 0.2463 0.0087 0.287 Uiso 0.50 1 d PR

loop_
_atom_site_aniso_label
_atom_site_aniso_U_11
_atom_site_aniso_U_22
_atom_site_aniso_U_33
_atom_site_aniso_U_23
_atom_site_aniso_U_13
_atom_site_aniso_U_12
Cu1 0.0416(3) 0.0445(3) 0.0554(4) 0.0005(2) 0.0192(2) 0.0025(2)
O1 0.0518(13) 0.0526(13) 0.0625(14) 0.0075(11) 0.0236(11) 0.0077(10)
C1 0.084(3) 0.074(3) 0.093(4) 0.004(3) 0.050(3) 0.010(2)
F1 0.181(16) 0.22(2) 0.085(6) -0.012(9) 0.048(10) 0.095(13)
F2 0.100(6) 0.110(7) 0.208(13) -0.002(9) 0.098(8) 0.030(4)
F3 0.190(13) 0.053(4) 0.26(2) 0.035(7) 0.171(15) 0.030(6)
F1A 0.221(19) 0.089(5) 0.237(18) 0.002(11) 0.203(17) 0.004(11)
F2A 0.115(7) 0.132(8) 0.120(8) -0.053(7) 0.061(6) 0.004(6)
F3A 0.215(15) 0.170(16) 0.115(6) 0.054(7) 0.081(8) 0.149(13)
C2 0.0520(19) 0.060(2) 0.056(2) 0.0066(16) 0.0228(16) 0.0106(16)
C3 0.069(2) 0.068(2) 0.088(3) 0.009(2) 0.048(2) 0.0019(19)
C4 0.058(2) 0.055(2) 0.063(2) 0.0066(16) 0.0259(18) -0.0017(16)
C5 0.100(3) 0.064(3) 0.107(4) 0.011(3) 0.058(3) 0.000(2)
F4 0.260(5) 0.125(3) 0.111(3) -0.024(2) 0.058(3) -0.114(3)
F5 0.153(3) 0.077(2) 0.278(5) 0.067(3) 0.076(3) 0.011(2)
F6 0.185(3) 0.085(2) 0.250(4) 0.002(2) 0.163(4) -0.029(2)
O2 0.0554(13) 0.0524(13) 0.0620(14) -0.0004(11) 0.0248(11) -0.0015(10)
Cu2 0.0698(4) 0.0588(4) 0.0636(4) 0.0143(3) 0.0389(3) 0.0256(3)
O3 0.0827(16) 0.0546(13) 0.0673(15) 0.0130(11) 0.0406(14) 0.0215(12)
C6 0.132(5) 0.068(3) 0.080(3) 0.021(2) 0.057(3) 0.024(3)
F7 0.20(2) 0.26(2) 0.137(13) 0.126(14) 0.103(13) 0.152(18)
F8 0.179(13) 0.047(4) 0.097(5) 0.021(3) 0.048(8) 0.010(6)
F9 0.256(16) 0.069(4) 0.054(4) -0.003(3) 0.056(6) 0.015(6)
F7A 0.135(9) 0.165(10) 0.091(6) 0.050(7) 0.001(6) -0.014(10)
F8A 0.186(13) 0.146(13) 0.143(8) 0.078(9) 0.047(9) -0.037(9)
F9A 0.33(2) 0.221(18) 0.154(13) 0.117(12) 0.191(14) 0.188(16)
C7 0.088(3) 0.0437(18) 0.067(2) 0.0049(16) 0.041(2) 0.0070(18)
C8 0.100(3) 0.063(2) 0.080(3) 0.011(2) 0.062(2) 0.023(2)
C9 0.063(2) 0.0400(17) 0.074(2) -0.0048(16) 0.0355(19) 0.0034(15)
C10 0.078(3) 0.074(3) 0.095(4) 0.005(3) 0.048(3) 0.025(2)
F10 0.094(6) 0.158(10) 0.157(13) 0.071(10) 0.094(8) 0.051(6)
F11 0.129(9) 0.071(5) 0.29(2) 0.006(10) 0.124(14) 0.031(5)
F12 0.136(14) 0.21(2) 0.097(6) 0.011(10) 0.039(8) 0.115(15)
F10A 0.192(17) 0.231(16) 0.128(8) 0.020(9) 0.100(11) 0.145(14)
F11A 0.129(10) 0.099(12) 0.214(16) 0.096(13) 0.112(12) 0.076(11)
F12A 0.061(4) 0.116(7) 0.21(2) -0.031(9) 0.021(8) 0.016(4)
O4 0.0631(14) 0.0552(13) 0.0644(14) 0.0024(11) 0.0327(12) 0.0168(11)
O01 0.0564(14) 0.0599(14) 0.0632(14) 0.0046(11) 0.0157(12) 0.0076(11)
N1 0.0546(17) 0.0490(15) 0.0539(16) 0.0070(13) 0.0168(13) 0.0092(13)
C01 0.080(2) 0.0420(17) 0.060(2) 0.0109(15) 0.0255(18) 0.0121(16)
C02 0.096(3) 0.049(2) 0.082(3) 0.0074(19) 0.018(2) 0.012(2)
C03 0.099(3) 0.077(3) 0.089(3) 0.026(2) 0.043(3) 0.003(2)
C04 0.074(2) 0.0506(19) 0.059(2) 0.0156(16) 0.0256(18) 0.0210(17)
C05 0.100(3) 0.070(2) 0.078(3) 0.026(2) 0.028(2) 0.039(2)
C06 0.102(3) 0.070(2) 0.079(3) 0.017(2) 0.048(2) 0.029(2)
N2 0.0550(17) 0.0509(15) 0.0576(17) 0.0094(13) 0.0152(14) 0.0113(13)
O02 0.0583(15) 0.0707(16) 0.0804(17) 0.0082(14) 0.0119(13) 0.0135(13)
C07 0.0555(19) 0.0477(18) 0.0489(18) 0.0084(14) 0.0203(15) 0.0103(15)
C08 0.0536(18) 0.0451(17) 0.0487(18) 0.0066(14) 0.0196(15) 0.0106(14)
C09 0.0548(19) 0.0468(18) 0.061(2) 0.0124(15) 0.0163(16) 0.0088(15)
N3 0.0638(18) 0.0470(15) 0.0600(17) 0.0057(13) 0.0179(14) 0.0100(13)
N4 0.0623(18) 0.0534(17) 0.0578(17) -0.0021(13) 0.0128(14) 0.0198(14)
C041 0.089(3) 0.075(3) 0.086(3) -0.004(2) 0.017(2) 0.041(2)
C042 0.173(6) 0.145(6) 0.129(5) 0.051(4) 0.040(4) 0.109(5)
C043 0.225(11) 0.316(14) 0.153(7) 0.086(8) 0.039(7) 0.196(12)
C044 0.267(17) 0.237(15) 0.54(3) 0.124(18) 0.150(19) 0.110(14)
C010 0.058(2) 0.055(2) 0.058(2) -0.0064(16) 0.0135(16) 0.0116(16)
C1S 0.094(7) 0.162(12) 0.148(12) 0.087(10) 0.072(8) 0.055(8)
C2S 0.19(2) 0.25(3) 0.127(13) 0.102(17) 0.107(14) 0.16(2)
C3S 0.22(2) 0.24(3) 0.193(18) 0.140(19) 0.145(18) 0.17(2)
C4S 0.086(9) 0.162(15) 0.178(16) 0.026(13) 0.033(9) 0.005(9)
C5S 0.106(9) 0.198(16) 0.168(14) 0.071(13) 0.039(9) 0.030(10)
C6S 0.123(9) 0.165(12) 0.101(8) 0.058(9) 0.051(7) 0.049(9)
C7S 0.171(15) 0.176(16) 0.24(2) 0.040(15) 0.134(16) 0.061(14)
C8S 0.16(2) 0.20(3) 0.30(3) 0.10(3) 0.10(2) -0.020(17)
C9S 0.110(16) 0.143(19) 0.33(3) 0.05(2) 0.092(17) 0.026(14)

loop_
_atom_type_symbol
_atom_type_description
_atom_type_scat_dispersion_real
_atom_type_scat_dispersion_imag
_atom_type_scat_source
C C 0.0033 0.0016 'International Tables Vol C Tables 4.2.6.8 and 6.1.1.4'
H H 0.0000 0.0000 'International Tables Vol C Tables 4.2.6.8 and 6.1.1.4'
N N 0.0061 0.0033 'International Tables Vol C Tables 4.2.6.8 and 6.1.1.4'
O O 0.0106 0.0060 'International Tables Vol C Tables 4.2.6.8 and 6.1.1.4'
F F 0.0171 0.0103 'International Tables Vol C Tables 4.2.6.8 and 6.1.1.4'
Cu Cu 0.3201 1.2651 'International Tables Vol C Tables 4.2.6.8 and 6.1.1.4'

loop_
_geom_angle_atom_site_label_1
_geom_angle_atom_site_label_2
_geom_angle_atom_site_label_3
_geom_angle
_geom_angle_site_symmetry_1
_geom_angle_site_symmetry_3
O2 Cu1 O2 180.000(2) 2_666 .
O2 Cu1 O1 90.93(10) 2_666 2_666
O2 Cu1 O1 89.07(10) . 2_666
O2 Cu1 O1 89.07(10) 2_666 .
O2 Cu1 O1 90.93(10) . .
O1 Cu1 O1 180.00(8) 2_666 .
O2 Cu1 O01 93.02(9) 2_666 .
O2 Cu1 O01 86.98(9) . .
O1 Cu1 O01 98.54(9) 2_666 .
O1 Cu1 O01 81.46(9) . .
O2 Cu1 O01 86.98(9) 2_666 2_666
O2 Cu1 O01 93.02(9) . 2_666
O1 Cu1 O01 81.46(9) 2_666 2_666
O1 Cu1 O01 98.54(9) . 2_666
O01 Cu1 O01 180.00(11) . 2_666
C2 O1 Cu1 124.8(2) . .
F1 C1 F3 110.2(13) . .
F1 C1 F1A 65.8(10) . .
F3 C1 F1A 124.2(11) . .
F1 C1 F3A 129.0(11) . .
F3 C1 F3A 24.5(12) . .
F1A C1 F3A 113.2(12) . .
F1 C1 F2 105.7(11) . .
F3 C1 F2 102.8(10) . .
F1A C1 F2 40.8(9) . .
F3A C1 F2 81.8(11) . .
F1 C1 F2A 38.3(11) . .
F3 C1 F2A 79.5(11) . .
F1A C1 F2A 101.7(11) . .
F3A C1 F2A 103.5(11) . .
F2 C1 F2A 136.4(8) . .
F1 C1 C2 112.3(8) . .
F3 C1 C2 114.9(8) . .
F1A C1 C2 117.4(7) . .
F3A C1 C2 111.7(8) . .
F2 C1 C2 110.1(7) . .
F2A C1 C2 107.7(7) . .
F2A F1 C1 80(2) . .
F2A F1 F1A 134(3) . .
C1 F1 F1A 58.7(8) . .
F1A F2 C1 65.9(14) . .
F1A F2 F3A 105.0(19) . .
C1 F2 F3A 48.5(7) . .
F3A F3 C1 85(2) . .
F3A F3 F2A 138(3) . .
C1 F3 F2A 54.0(8) . .
F2 F1A C1 73.3(14) . .
F2 F1A F1 127(2) . .
C1 F1A F1 55.5(8) . .
F1 F2A C1 61.4(15) . .
F1 F2A F3 100(2) . .
C1 F2A F3 46.5(7) . .
F3 F3A C1 70(2) . .
F3 F3A F2 113(3) . .
C1 F3A F2 49.7(7) . .
O1 C2 C3 127.7(3) . .
O1 C2 C1 113.8(3) . .
C3 C2 C1 118.6(3) . .
O1 C2 Cu1 34.29(15) . .
C3 C2 Cu1 93.6(2) . .
C1 C2 Cu1 147.4(3) . .
C2 C3 C4 122.6(3) . .
C2 C3 Cu1 61.61(19) . .
C4 C3 Cu1 61.09(19) . .
O2 C4 C3 128.0(3) . .
O2 C4 C5 113.3(3) . .
C3 C4 C5 118.7(3) . .
O2 C4 Cu1 34.08(15) . .
C3 C4 Cu1 94.0(2) . .
C5 C4 Cu1 147.3(3) . .
F4 C5 F6 108.2(5) . .
F4 C5 F5 104.7(5) . .
F6 C5 F5 105.0(5) . .
F4 C5 C4 112.6(4) . .
F6 C5 C4 114.8(4) . .
F5 C5 C4 110.9(4) . .
C4 O2 Cu1 125.1(2) . .
O4 Cu2 O4 180.0 2 .
O4 Cu2 O3 92.03(10) 2 2
O4 Cu2 O3 87.97(10) . 2
O4 Cu2 O3 87.97(10) 2 .
O4 Cu2 O3 92.03(10) . .
O3 Cu2 O3 180.0 2 .
O4 Cu2 N3 85.36(10) 2 2
O4 Cu2 N3 94.64(10) . 2
O3 Cu2 N3 86.84(10) 2 2
O3 Cu2 N3 93.16(10) . 2
O4 Cu2 N3 94.64(10) 2 .
O4 Cu2 N3 85.36(10) . .
O3 Cu2 N3 93.16(10) 2 .
O3 Cu2 N3 86.84(10) . .
N3 Cu2 N3 180.00(8) 2 .
C7 O3 Cu2 123.9(2) . .
F8 C6 F9 124.8(9) . .
F8 C6 F7 70.8(10) . .
F9 C6 F7 112.3(13) . .
F8 C6 F9A 105.7(11) . .
F9 C6 F9A 26.0(14) . .
F7 C6 F9A 126.8(12) . .
F8 C6 F7A 105.1(10) . .
F9 C6 F7A 84.9(11) . .
F7 C6 F7A 35.7(10) . .
F9A C6 F7A 108.0(13) . .
F8 C6 F8A 33.2(9) . .
F9 C6 F8A 106.6(12) . .
F7 C6 F8A 103.5(11) . .
F9A C6 F8A 81.6(12) . .
F7A C6 F8A 135.5(9) . .
F8 C6 C7 114.6(7) . .
F9 C6 C7 112.7(8) . .
F7 C6 C7 114.6(7) . .
F9A C6 C7 114.4(8) . .
F7A C6 C7 108.5(8) . .
F8A C6 C7 106.1(8) . .
F7A F7 C6 77(2) . .
F7A F7 F8 128(3) . .
C6 F7 F8 53.1(8) . .
F8A F8 C6 83.9(18) . .
F8A F8 F7 139(2) . .
C6 F8 F7 56.1(7) . .
F9A F9 C6 78(2) . .
F9A F9 F7A 121(3) . .
C6 F9 F7A 49.4(8) . .
F7 F7A C6 67.1(18) . .
F7 F7A F9 104(2) . .
C6 F7A F9 45.7(7) . .
F8 F8A C6 62.9(15) . .
F8 F8A F9A 99(2) . .
C6 F8A F9A 46.8(8) . .
F9 F9A C6 76(3) . .
F9 F9A F8A 126(3) . .
C6 F9A F8A 51.6(8) . .
O3 C7 C8 127.9(4) . .
O3 C7 C6 114.2(4) . .
C8 C7 C6 117.9(4) . .
O3 C7 Cu2 34.97(16) . .
C8 C7 Cu2 93.2(2) . .
C6 C7 Cu2 148.6(3) . .
C9 C8 C7 122.1(3) . .
C9 C8 Cu2 60.78(19) . .
C7 C8 Cu2 61.5(2) . .
O4 C9 C8 128.2(3) . .
O4 C9 C10 112.5(4) . .
C8 C9 C10 119.3(4) . .
O4 C9 Cu2 33.94(15) . .
C8 C9 Cu2 94.3(2) . .
C10 C9 Cu2 146.2(3) . .
F11A C10 F10 123.4(10) . .
F11A C10 F11 31.0(13) . .
F10 C10 F11 102.1(11) . .
F11A C10 F12A 109.8(12) . .
F10 C10 F12A 81.0(12) . .
F11 C10 F12A 133.3(13) . .
F11A C10 F12 77.2(12) . .
F10 C10 F12 106.5(11) . .
F11 C10 F12 105.1(12) . .
F12A C10 F12 33.9(10) . .
F11A C10 F10A 111.1(11) . .
F10 C10 F10A 24.7(13) . .
F11 C10 F10A 83.4(12) . .
F12A C10 F10A 105.6(12) . .
F12 C10 F10A 127.6(11) . .
F11A C10 C9 112.0(9) . .
F10 C10 C9 116.7(8) . .
F11 C10 C9 111.5(10) . .
F12A C10 C9 108.0(8) . .
F12 C10 C9 113.7(8) . .
F10A C10 C9 110.2(9) . .
F10A F10 C10 82(2) . .
F10A F10 F12A 132(3) . .
C10 F10 F12A 50.3(8) . .
F11A F11 C10 71(3) . .
F11A F11 F10A 115(4) . .
C10 F11 F10A 48.7(9) . .
F12A F12 C10 73(2) . .
F12A F12 F11A 121(3) . .
C10 F12 F11A 50.0(8) . .
F10 F10A C10 73(3) . .
F10 F10A F11 110(3) . .
C10 F10A F11 47.9(8) . .
F11 F11A C10 78(3) . .
F11 F11A F12 125(4) . .
C10 F11A F12 52.9(10) . .
F12 F12A C10 73(2) . .
F12 F12A F10 111(3) . .
C10 F12A F10 48.8(8) . .
C9 O4 Cu2 124.8(2) . .
N1 O01 Cu1 125.6(2) . .
O01 N1 C07 124.7(3) . .
O01 N1 C01 122.2(3) . .
C07 N1 C01 111.9(3) . .
N1 C01 C02 110.5(3) . .
N1 C01 C03 105.8(3) . .
C02 C01 C03 110.0(3) . .
N1 C01 C04 100.3(3) . .
C02 C01 C04 116.1(3) . .
C03 C01 C04 113.2(3) . .
N2 C04 C05 109.3(3) . .
N2 C04 C06 105.6(3) . .
C05 C04 C06 110.3(3) . .
N2 C04 C01 100.6(3) . .
C05 C04 C01 116.0(3) . .
C06 C04 C01 114.0(3) . .
O02 N2 C07 125.1(3) . .
O02 N2 C04 122.6(3) . .
C07 N2 C04 111.8(3) . .
N1 C07 N2 108.2(3) . .
N1 C07 C08 126.5(3) . .
N2 C07 C08 125.3(3) . .
C010 C08 C09 103.4(3) . .
C010 C08 C07 128.3(3) . .
C09 C08 C07 128.3(3) . .
N3 C09 C08 111.7(3) . .
C09 N3 N4 104.8(3) . .
C09 N3 Cu2 121.8(2) . .
N4 N3 Cu2 133.3(2) . .
C010 N4 N3 111.4(3) . .
C010 N4 C041 128.0(3) . .
N3 N4 C041 120.5(3) . .
C042 C041 N4 115.5(4) . .
C041 C042 C043 111.0(6) . .
C044 C043 C042 114.2(12) . .
N4 C010 C08 108.7(3) . .
C8S C1S C7S 67.5(3) 2_465 2_465
C8S C1S C6S 114.3(3) 2_465 .
C7S C1S C6S 112.1(3) 2_465 .
C8S C1S C2S 6.7(3) 2_465 .
C7S C1S C2S 62.8(3) 2_465 .
C6S C1S C2S 120.0 . .
C8S C1S C7S 126.2(3) 2_465 .
C7S C1S C7S 95.2(3) 2_465 .
C6S C1S C7S 119.4 . .
C2S C1S C7S 120.6 . .
C8S C1S C1S 101.8(4) 2_465 2_465
C7S C1S C1S 52.0(2) 2_465 2_465
C6S C1S C1S 130.3(2) . 2_465
C2S C1S C1S 95.1(2) . 2_465
C7S C1S C1S 43.16(18) . 2_465
C8S C2S C3S 90.9(14) 2_465 .
C8S C2S C1S 33.2(15) 2_465 .
C3S C2S C1S 120.0 . .
C8S C2S C7S 80.6(14) 2_465 2_465
C3S C2S C7S 114.8(2) . 2_465
C1S C2S C7S 55.7(2) . 2_465
C8S C2S C9S 77.3(14) 2_465 2_465
C3S C2S C9S 14.1(2) . 2_465
C1S C2S C9S 105.9(2) . 2_465
C7S C2S C9S 108.0(4) 2_465 2_465
C9S C3S C2S 109.5(9) 2_465 .
C9S C3S C4S 10.5(9) 2_465 .
C2S C3S C4S 120.0 . .
C9S C3S C8S 99.6(10) 2_465 2_465
C2S C3S C8S 10.3(3) . 2_465
C4S C3S C8S 110.1(3) . 2_465
C9S C4S C5S 115.7(4) 2_465 .
C9S C4S C3S 4.3(4) 2_465 .
C5S C4S C3S 120.0 . .
C6S C5S C4S 120.0 . .
C6S C5S C9S 93.84(18) . 2_465
C4S C5S C9S 26.16(18) . 2_465
C5S C6S C1S 120.0 . .
C1S C7S C8S 52.2(3) 2_465 .
C1S C7S C2S 61.5(3) 2_465 2_465
C8S C7S C2S 10.4(3) . 2_465
C1S C7S C1S 84.8(3) 2_465 .
C8S C7S C1S 114.9 . .
C2S C7S C1S 114.8(2) 2_465 .
C2S C8S C1S 140.1(17) 2_465 2_465
C2S C8S C7S 89.1(14) 2_465 .
C1S C8S C7S 60.3(3) 2_465 .
C2S C8S C3S 78.8(14) 2_465 2_465
C1S C8S C3S 135.1(5) 2_465 2_465
C7S C8S C3S 114.3(2) . 2_465
C2S C8S C9S 93.4(14) 2_465 .
C1S C8S C9S 120.1(3) 2_465 .
C7S C8S C9S 111.0 . .
C3S C8S C9S 15.2(3) 2_465 .
C3S C9S C4S 165.1(13) 2_465 2_465
C3S C9S C8S 65.3(9) 2_465 .
C4S C9S C8S 129.6(4) 2_465 .
C3S C9S C2S 56.4(8) 2_465 2_465
C4S C9S C2S 138.4(6) 2_465 2_465
C8S C9S C2S 9.2(2) . 2_465
C3S C9S C5S 156.7(11) 2_465 2_465
C4S C9S C5S 38.1(3) 2_465 2_465
C8S C9S C5S 91.48(18) . 2_465
C2S C9S C5S 100.3(3) 2_465 2_465

loop_
_geom_bond_atom_site_label_1
_geom_bond_atom_site_label_2
_geom_bond_distance
_geom_bond_site_symmetry_2
Cu1 O2 1.962(2) 2_666
Cu1 O2 1.962(2) .
Cu1 O1 1.975(2) 2_666
Cu1 O1 1.975(2) .
Cu1 O01 2.343(2) .
Cu1 O01 2.343(2) 2_666
O1 C2 1.251(4) .
C1 F1 1.223(14) .
C1 F3 1.231(12) .
C1 F1A 1.267(12) .
C1 F3A 1.305(14) .
C1 F2 1.330(13) .
C1 F2A 1.373(15) .
C1 C2 1.521(5) .
F1 F2A 0.86(2) .
F1 F1A 1.35(2) .
F2 F1A 0.908(19) .
F2 F3A 1.72(2) .
F3 F3A 0.54(3) .
F3 F2A 1.67(2) .
C2 C3 1.369(5) .
C3 C4 1.380(5) .
C4 O2 1.245(4) .
C4 C5 1.520(5) .
C5 F4 1.268(6) .
C5 F6 1.287(5) .
C5 F5 1.293(6) .
Cu2 O4 1.935(2) 2
Cu2 O4 1.935(2) .
Cu2 O3 1.976(2) 2
Cu2 O3 1.976(2) .
Cu2 N3 2.510(3) 2
Cu2 N3 2.510(3) .
O3 C7 1.244(4) .
C6 F8 1.224(11) .
C6 F9 1.267(13) .
C6 F7 1.270(15) .
C6 F9A 1.272(14) .
C6 F7A 1.344(16) .
C6 F8A 1.367(15) .
C6 C7 1.538(6) .
F7 F7A 0.80(2) .
F7 F8 1.44(2) .
F8 F8A 0.75(2) .
F9 F9A 0.57(3) .
F9 F7A 1.76(3) .
F8A F9A 1.73(2) .
C7 C8 1.390(5) .
C8 C9 1.373(5) .
C9 O4 1.256(4) .
C9 C10 1.531(5) .
C10 F11A 1.253(16) .
C10 F10 1.271(11) .
C10 F11 1.296(19) .
C10 F12A 1.300(15) .
C10 F12 1.304(15) .
C10 F10A 1.312(16) .
F10 F10A 0.55(3) .
F10 F12A 1.67(2) .
F11 F11A 0.68(3) .
F11 F10A 1.73(3) .
F12 F12A 0.76(2) .
F12 F11A 1.60(3) .
O01 N1 1.291(3) .
N1 C07 1.334(4) .
N1 C01 1.499(4) .
C01 C02 1.518(5) .
C01 C03 1.533(5) .
C01 C04 1.540(5) .
C04 N2 1.496(4) .
C04 C05 1.518(5) .
C04 C06 1.534(5) .
N2 O02 1.272(4) .
N2 C07 1.353(4) .
C07 C08 1.439(4) .
C08 C010 1.375(4) .
C08 C09 1.399(4) .
C09 N3 1.323(4) .
N3 N4 1.356(4) .
N4 C010 1.316(4) .
N4 C041 1.465(4) .
C041 C042 1.416(7) .
C042 C043 1.588(8) .
C043 C044 1.230(13) .
C1S C8S 1.187(7) 2_465
C1S C7S 1.306(6) 2_465
C1S C6S 1.3900 .
C1S C2S 1.3900 .
C1S C7S 1.5045 .
C1S C1S 1.901(6) 2_465
C2S C8S 0.253(6) 2_465
C2S C3S 1.3900 .
C2S C7S 1.407(6) 2_465
C2S C9S 1.573(6) 2_465
C3S C9S 0.408(6) 2_465
C3S C4S 1.3900 .
C3S C8S 1.417(6) 2_465
C4S C9S 0.992(6) 2_465
C4S C5S 1.3900 .
C5S C6S 1.3900 .
C5S C9S 2.028(7) 2_465
C7S C1S 1.306(6) 2_465
C7S C8S 1.3882 .
C7S C2S 1.407(6) 2_465
C8S C2S 0.253(6) 2_465
C8S C1S 1.186(7) 2_465
C8S C3S 1.417(6) 2_465
C8S C9S 1.5379 .
C9S C3S 0.408(6) 2_465
C9S C4S 0.992(6) 2_465
C9S C2S 1.573(6) 2_465
C9S C5S 2.028(7) 2_465
